data_4135046
loop_
_publ_author_name
'McNeece, Andrew J.'
'Jesse, Kate'
'Xie, Jiaze'
'Filatov, Alexander S.'
'Anderson, John S.'

_publ_section_title
;
 Generation and Oxidative Reactivity of a Ni(II) Superoxo Complex via
 Ligand-Based Redox Non-Innocence.
;
_journal_name_full 'Journal of the American Chemical Society'
_journal_paper_doi 10.1021/jacs.0c03244
_journal_year 2020
_chemical_formula_moiety 'C58 H68 F6 N10 Ni2 O6 S2'
_chemical_formula_sum 'C58 H68 F6 N10 Ni2 O6 S2'
_chemical_formula_weight 1296.76
_space_group_crystal_system triclinic
_space_group_IT_number 2
_space_group_name_Hall '-P 1'
_space_group_name_H-M_alt 'P -1'
_atom_sites_solution_hydrogens geom
_atom_sites_solution_primary dual
_atom_sites_solution_secondary difmap
_audit_creation_date 2019-12-04
_audit_creation_method
;
Olex2 1.2
(compiled 2018.05.29 svn.r3508 for OlexSys, GUI svn.r5506)
;
_cell_angle_alpha 71.701(12)
_cell_angle_beta 76.170(11)
_cell_angle_gamma 69.672(13)
_cell_formula_units_Z 2
_cell_length_a 12.197(6)
_cell_length_b 15.166(8)
_cell_length_c 21.970(11)
_cell_measurement_reflns_used 9910
_cell_measurement_temperature 100(2)
_cell_measurement_theta_max 19.93
_cell_measurement_theta_min 2.83
_cell_volume 3579(3)
_computing_cell_refinement 'SAINT V.8.35A (Bruker AXS Inc., 2013)'
_computing_data_collection 'APEX3 v.2015.9-0 (Bruker AXS Inc., 2015)'
_computing_data_reduction 'SAINT V.8.35A (Bruker AXS Inc., 2013)'
_computing_molecular_graphics
;
OLEX2: a complete structure solution, refinement and analysis program 
Dolomanov et al., 2009

Mercury: visualization and analysis of crystal structures
Macrae, et al., 2006

O. V. Dolomanov, L. J. Bourhis, R. J. Gildea, J. A. K. Howard and H. Puschmann.
J. Appl. Cryst. (2009). 42, 339-341;

C. F. Macrae, P. R. Edgington, P. McCabe, E. Pidcock, G. P. Shields, R. Taylor,
M. Towler and J. van de Streek, J. Appl. Cryst. (2006). 39, 453-457.
;
_computing_publication_material
;
 APEX3 v.2015.5-2 (Bruker AXS Inc., 2015)
 OLEX2 (Dolomanov et al., 2009)
;
_computing_structure_refinement 'XL-2018/3 (Sheldrick, 2015b)'
_computing_structure_solution 'XT 2014/5 (Sheldrick, 2015a)'
_diffrn_ambient_temperature 100(2)
_diffrn_detector 'Bruker PHOTON 100'
_diffrn_detector_area_resol_mean 10.4167
_diffrn_detector_type CMOS
_diffrn_measured_fraction_theta_full 0.958
_diffrn_measured_fraction_theta_max 0.958
_diffrn_measurement_device_type 'Bruker D8 Venture'
_diffrn_measurement_method 'omega and phi scans'
_diffrn_radiation_monochromator mirrors
_diffrn_radiation_type MoK\a
_diffrn_radiation_wavelength 0.71073
_diffrn_reflns_av_R_equivalents 0.0758
_diffrn_reflns_av_unetI/netI 0.0739
_diffrn_reflns_Laue_measured_fraction_full 0.958
_diffrn_reflns_Laue_measured_fraction_max 0.958
_diffrn_reflns_limit_h_max 11
_diffrn_reflns_limit_h_min -10
_diffrn_reflns_limit_k_max 13
_diffrn_reflns_limit_k_min -13
_diffrn_reflns_limit_l_max 19
_diffrn_reflns_limit_l_min -19
_diffrn_reflns_number 18028
_diffrn_reflns_point_group_measured_fraction_full 0.958
_diffrn_reflns_point_group_measured_fraction_max 0.958
_diffrn_reflns_theta_full 18.809
_diffrn_reflns_theta_max 18.809
_diffrn_reflns_theta_min 2.146
_diffrn_source 'micro-focus X-ray tube'
_diffrn_source_type 'INCOATEC ImuS'
_diffrn_standards_number 0
_exptl_absorpt_coefficient_mu 0.649
_exptl_absorpt_correction_T_max 0.7443
_exptl_absorpt_correction_T_min 0.3798
_exptl_absorpt_correction_type multi-scan
_exptl_absorpt_process_details
;
SADABS-2016/2 (Bruker,2016/2) was used for absorption correction. 
wR2(int) was 0.1452 before and 0.1060 after correction. 
The Ratio of minimum to maximum transmission is 0.6569.
;
_exptl_crystal_colour brown
_exptl_crystal_colour_primary brown
_exptl_crystal_density_diffrn 1.203
_exptl_crystal_description block
_exptl_crystal_F_000 1352
_exptl_crystal_size_max 0.36
_exptl_crystal_size_mid 0.24
_exptl_crystal_size_min 0.22
_refine_diff_density_max 1.482
_refine_diff_density_min -0.993
_refine_diff_density_rms 0.158
_refine_ls_extinction_method none
_refine_ls_goodness_of_fit_ref 1.045
_refine_ls_hydrogen_treatment constr
_refine_ls_matrix_type full
_refine_ls_number_parameters 883
_refine_ls_number_reflns 5349
_refine_ls_number_restraints 1703
_refine_ls_restrained_S_all 0.917
_refine_ls_R_factor_all 0.1917
_refine_ls_R_factor_gt 0.1592
_refine_ls_shift/su_max 0.000
_refine_ls_shift/su_mean 0.000
_refine_ls_structure_factor_coef Fsqd
_refine_ls_weighting_details 'w=1/[\s^2^(Fo^2^)+(0.0290P)^2^+178.0000P] where P=(Fo^2^+2Fc^2^)/3'
_refine_ls_weighting_scheme calc
_refine_ls_wR_factor_gt 0.3329
_refine_ls_wR_factor_ref 0.3534
_reflns_Friedel_coverage 0.000
_reflns_number_gt 3820
_reflns_number_total 5349
_reflns_threshold_expression 'I > 2\s(I)'
_cod_data_source_file ja0c03244_si_003.cif
_cod_data_source_block Ni
_cod_database_code 4135046
_shelx_shelxl_version_number 2018/3
_shelx_space_group_comment
;
The symmetry employed for this shelxl refinement is uniquely defined
by the following loop, which should always be used as a source of
symmetry information in preference to the above space-group names.
They are only intended as comments.
;
_shelx_estimated_absorpt_t_max 0.870
_shelx_estimated_absorpt_t_min 0.800
_olex2_refinement_description
;
1. Fixed Uiso
 At 1.2 times of:
  All C(H) groups
 At 1.5 times of:
  All C(H,H,H) groups
2. Restrained distances
 S1-C61 = S4-C62
 1.81 with sigma of 0.005
 F2-C61
 1.32 with sigma of 0.01
 F6A-C62A = F6-C62
 1.32 with sigma of 0.01
 S1A-O2A \\sim S1-O2
 with sigma of 0.01
 S1A-C61A \\sim S1-C61
 with sigma of 0.01
 F2A-C61A \\sim F3-C61 \\sim F1-C61 \\sim F3A-C61A \\sim F2-C61 \\sim F1A-C61A
 with sigma of 0.005
 F3-F1 \\sim F1-F2 \\sim F3-F2
 with sigma of 0.005
 F2A-F1A \\sim F1A-F3A \\sim F2A-F3A
 with sigma of 0.005
 S4-O4 \\sim S4A-O4A
 with sigma of 0.01
 S4-C62 \\sim S4A-C62A
 with sigma of 0.01
 F4-C62 \\sim F6-C62 \\sim F5-C62 \\sim F5A-C62A \\sim F4A-C62A \\sim F6A-C62A
 with sigma of 0.01
 F4-F6 \\sim F6-F5 \\sim F4-F5
 with sigma of 0.01
 F4A-F6A \\sim F6A-F5A \\sim F4A-F5A
 with sigma of 0.01
3. Uiso/Uaniso restraints and constraints
All non-hydrogen atoms have similar U: within 2A with sigma of 0.01 and sigma
for terminal atoms of 0.02
Uanis(C34) \\sim Ueq: with sigma of 0.01 and sigma for terminal atoms of 0.02
4. Rigid body (RIGU) restrains
 All non-hydrogen atoms
 with sigma for 1-2 distances of 0.005 and sigma for 1-3 distances of 0.005
5. Others
 Sof(S1A)=Sof(O2A)=Sof(C61A)=Sof(F1A)=Sof(F2A)=Sof(F3A)=1-FVAR(1)
 Sof(S1)=Sof(O2)=Sof(C61)=Sof(F1)=Sof(F2)=Sof(F3)=FVAR(1)
 Sof(S4A)=Sof(O4A)=Sof(C62A)=Sof(F4A)=Sof(F5A)=Sof(F6A)=1-FVAR(2)
 Sof(S4)=Sof(O4)=Sof(C62)=Sof(F4)=Sof(F5)=Sof(F6)=FVAR(2)
6.a Aromatic/amide H refined with riding coordinates:
 C7(H7), C8(H8), C10(H10), C11(H11), C14(H14), C15(H15), C19(H19), C20(H20),
 C22(H22), C23(H23), C39(H39), C40(H40), C42(H42), C43(H43), C46(H46), C47(H47),
  C51(H51), C52(H52), C54(H54), C55(H55)
6.b Idealised Me refined as rotating group:
 C1(H1A,H1B,H1C), C3(H3A,H3B,H3C), C4(H4A,H4B,H4C), C5(H5A,H5B,H5C), C24(H24A,
 H24B,H24C), C26(H26A,H26B,H26C), C27(H27A,H27B,H27C), C28(H28A,H28B,H28C),
 C34(H34A,H34B,H34C), C35(H35A,H35B,H35C), C36(H36A,H36B,H36C), C37(H37A,H37B,
 H37C), C56(H56A,H56B,H56C), C58(H58A,H58B,H58C), C59(H59A,H59B,H59C), C60(H60A,
 H60B,H60C)
;
_olex2_submission_special_instructions 'No special instructions were received'

loop_
_space_group_symop_operation_xyz
'x, y, z'
'-x, -y, -z'

loop_
_atom_site_label
_atom_site_type_symbol
_atom_site_fract_x
_atom_site_fract_y
_atom_site_fract_z
_atom_site_U_iso_or_equiv
_atom_site_adp_type
_atom_site_occupancy
_atom_site_site_symmetry_order
_atom_site_calc_flag
_atom_site_refinement_flags_posn
_atom_site_refinement_flags_adp
_atom_site_refinement_flags_occupancy
_atom_site_disorder_assembly
_atom_site_disorder_group
Ni1 Ni 0.7739(2) 0.2551(2) 0.75171(13) 0.0504(10) Uani 1 1 d . U . . .
Ni2 Ni 0.2799(2) 0.2449(2) 0.74808(12) 0.0502(10) Uani 1 1 d . U . . .
N1 N 0.7720(15) 0.1641(14) 0.8388(8) 0.052(3) Uani 1 1 d . U . . .
N2 N 0.7818(15) 0.1788(14) 0.8946(8) 0.055(3) Uani 1 1 d . U . . .
N3 N 0.7900(15) 0.3549(14) 0.7834(8) 0.054(3) Uani 1 1 d . U . . .
N4 N 0.7816(15) 0.4295(14) 0.6424(8) 0.053(3) Uani 1 1 d . U . . .
N5 N 0.7749(14) 0.3398(14) 0.6620(8) 0.049(3) Uani 1 1 d . U . . .
N6 N 0.2787(15) 0.1605(14) 0.8394(8) 0.049(4) Uani 1 1 d . U . . .
N7 N 0.3390(16) 0.0717(15) 0.8575(8) 0.057(4) Uani 1 1 d . U . . .
N8 N 0.4051(15) 0.1426(14) 0.7154(8) 0.052(3) Uani 1 1 d . U . . .
N9 N 0.3419(16) 0.3193(15) 0.6058(8) 0.057(4) Uani 1 1 d . U . . .
N10 N 0.2798(15) 0.3370(14) 0.6609(8) 0.053(3) Uani 1 1 d . U . . .
C1 C 0.762(2) 0.0460(16) 0.7863(10) 0.055(5) Uani 1 1 d . U . . .
H1A H 0.686809 0.088044 0.771405 0.083 Uiso 1 1 calc GR . . . .
H1B H 0.768460 -0.021976 0.791069 0.083 Uiso 1 1 calc GR . . . .
H1C H 0.827546 0.063434 0.754493 0.083 Uiso 1 1 calc GR . . . .
C2 C 0.767(2) 0.0593(18) 0.8508(10) 0.058(4) Uani 1 1 d . U . . .
C3 C 0.878(2) -0.011(2) 0.8796(12) 0.087(7) Uani 1 1 d . U . . .
H3A H 0.948487 -0.001535 0.848707 0.130 Uiso 1 1 calc GR . . . .
H3B H 0.876977 -0.077777 0.888321 0.130 Uiso 1 1 calc GR . . . .
H3C H 0.879979 0.002830 0.920069 0.130 Uiso 1 1 calc GR . . . .
C4 C 0.661(2) 0.046(2) 0.9015(12) 0.082(7) Uani 1 1 d . U . . .
H4A H 0.679970 0.036349 0.944545 0.122 Uiso 1 1 calc GR . . . .
H4B H 0.641082 -0.010168 0.900127 0.122 Uiso 1 1 calc GR . . . .
H4C H 0.593472 0.104680 0.892636 0.122 Uiso 1 1 calc GR . . . .
C5 C 0.768(3) 0.241(2) 1.1697(12) 0.099(8) Uani 1 1 d . U . . .
H5A H 0.712680 0.204719 1.194239 0.148 Uiso 1 1 calc GR . . . .
H5B H 0.740669 0.305888 1.178122 0.148 Uiso 1 1 calc GR . . . .
H5C H 0.846483 0.206518 1.183268 0.148 Uiso 1 1 calc GR . . . .
C6 C 0.776(2) 0.251(2) 1.1026(12) 0.079(5) Uani 1 1 d . U . . .
C7 C 0.818(2) 0.171(2) 1.0784(11) 0.069(5) Uani 1 1 d . U . . .
H7 H 0.843300 0.108612 1.106965 0.082 Uiso 1 1 calc R . . . .
C8 C 0.825(2) 0.1787(19) 1.0143(10) 0.064(5) Uani 1 1 d . U . . .
H8 H 0.861571 0.120475 1.000308 0.077 Uiso 1 1 calc R . . . .
C9 C 0.785(2) 0.2619(19) 0.9680(11) 0.062(4) Uani 1 1 d . U . . .
C10 C 0.728(2) 0.348(2) 0.9931(11) 0.074(5) Uani 1 1 d . U . . .
H10 H 0.692354 0.408239 0.965462 0.088 Uiso 1 1 calc R . . . .
C11 C 0.728(2) 0.340(2) 1.0605(11) 0.080(5) Uani 1 1 d . U . . .
H11 H 0.692663 0.396130 1.076437 0.097 Uiso 1 1 calc R . . . .
C12 C 0.7902(19) 0.2640(18) 0.8992(10) 0.056(4) Uani 1 1 d . U . . .
C13 C 0.8044(19) 0.3490(18) 0.8474(10) 0.055(4) Uani 1 1 d . U . . .
C14 C 0.8293(19) 0.4335(17) 0.8497(10) 0.056(4) Uani 1 1 d . U . . .
H14 H 0.845512 0.444146 0.886545 0.067 Uiso 1 1 calc R . . . .
C15 C 0.8257(19) 0.4940(18) 0.7914(10) 0.056(4) Uani 1 1 d . U . . .
H15 H 0.836338 0.556778 0.778845 0.068 Uiso 1 1 calc R . . . .
C16 C 0.8028(19) 0.4468(18) 0.7507(10) 0.054(4) Uani 1 1 d . U . . .
C17 C 0.7872(19) 0.4825(17) 0.6833(10) 0.054(3) Uani 1 1 d . U . . .
C18 C 0.783(2) 0.5815(19) 0.6463(11) 0.061(4) Uani 1 1 d . U . . .
C19 C 0.727(2) 0.659(2) 0.6754(12) 0.072(5) Uani 1 1 d . U . . .
H19 H 0.693439 0.643586 0.719828 0.086 Uiso 1 1 calc R . . . .
C20 C 0.715(2) 0.761(2) 0.6425(12) 0.080(5) Uani 1 1 d . U . . .
H20 H 0.679479 0.810822 0.664753 0.096 Uiso 1 1 calc R . . . .
C21 C 0.760(2) 0.781(2) 0.5763(13) 0.082(5) Uani 1 1 d . U . . .
C22 C 0.815(2) 0.703(2) 0.5448(12) 0.074(5) Uani 1 1 d . U . . .
H22 H 0.844243 0.716414 0.499809 0.089 Uiso 1 1 calc R . . . .
C23 C 0.824(2) 0.6056(19) 0.5827(11) 0.065(5) Uani 1 1 d . U . . .
H23 H 0.861611 0.554594 0.561489 0.078 Uiso 1 1 calc R . . . .
C24 C 0.757(3) 0.879(2) 0.5366(14) 0.101(8) Uani 1 1 d . U . . .
H24A H 0.683138 0.909260 0.518263 0.152 Uiso 1 1 calc GR . . . .
H24B H 0.824177 0.875333 0.501461 0.152 Uiso 1 1 calc GR . . . .
H24C H 0.762309 0.917812 0.563450 0.152 Uiso 1 1 calc GR . . . .
C25 C 0.767(2) 0.3071(18) 0.6036(10) 0.057(4) Uani 1 1 d . U . . .
C26 C 0.766(2) 0.1990(17) 0.6293(10) 0.062(6) Uani 1 1 d . U . . .
H26A H 0.840426 0.158950 0.646394 0.094 Uiso 1 1 calc GR . . . .
H26B H 0.759159 0.176074 0.593875 0.094 Uiso 1 1 calc GR . . . .
H26C H 0.699547 0.193960 0.663928 0.094 Uiso 1 1 calc GR . . . .
C27 C 0.655(2) 0.374(2) 0.5740(13) 0.085(7) Uani 1 1 d . U . . .
H27A H 0.585231 0.366358 0.605690 0.127 Uiso 1 1 calc GR . . . .
H27B H 0.653237 0.356504 0.535081 0.127 Uiso 1 1 calc GR . . . .
H27C H 0.655976 0.441651 0.562533 0.127 Uiso 1 1 calc GR . . . .
C28 C 0.881(2) 0.312(2) 0.5526(11) 0.080(7) Uani 1 1 d . U . . .
H28A H 0.879831 0.379807 0.533590 0.119 Uiso 1 1 calc GR . . . .
H28B H 0.882730 0.282526 0.518272 0.119 Uiso 1 1 calc GR . . . .
H28C H 0.951244 0.276077 0.573951 0.119 Uiso 1 1 calc GR . . . .
C33 C 0.197(2) 0.1918(18) 0.8972(10) 0.060(4) Uani 1 1 d . U . . .
C34 C 0.1226(19) 0.2988(16) 0.8732(10) 0.054(5) Uani 1 1 d . U . . .
H34A H 0.165568 0.342401 0.873596 0.081 Uiso 1 1 calc GR . . . .
H34B H 0.046831 0.311499 0.901764 0.081 Uiso 1 1 calc GR . . . .
H34C H 0.108311 0.310014 0.828921 0.081 Uiso 1 1 calc GR . . . .
C35 C 0.116(2) 0.126(2) 0.9282(13) 0.089(7) Uani 1 1 d . U . . .
H35A H 0.068252 0.131285 0.896321 0.133 Uiso 1 1 calc GR . . . .
H35B H 0.063064 0.147395 0.965658 0.133 Uiso 1 1 calc GR . . . .
H35C H 0.163715 0.058800 0.942318 0.133 Uiso 1 1 calc GR . . . .
C36 C 0.270(2) 0.183(2) 0.9476(11) 0.083(7) Uani 1 1 d . U . . .
H36A H 0.328225 0.118141 0.955439 0.124 Uiso 1 1 calc GR . . . .
H36B H 0.217758 0.191251 0.988158 0.124 Uiso 1 1 calc GR . . . .
H36C H 0.311026 0.232619 0.931637 0.124 Uiso 1 1 calc GR . . . .
C37 C 0.581(3) -0.389(2) 0.9552(15) 0.139(11) Uani 1 1 d . U . . .
H37A H 0.661809 -0.419742 0.936617 0.208 Uiso 1 1 calc GR . . . .
H37B H 0.526555 -0.418400 0.949101 0.208 Uiso 1 1 calc GR . . . .
H37C H 0.578418 -0.396939 1.001552 0.208 Uiso 1 1 calc GR . . . .
C38 C 0.546(3) -0.281(2) 0.9216(14) 0.091(5) Uani 1 1 d . U . . .
C39 C 0.517(2) -0.204(2) 0.9515(13) 0.079(5) Uani 1 1 d . U . . .
H39 H 0.525152 -0.219401 0.995908 0.095 Uiso 1 1 calc R . . . .
C40 C 0.478(2) -0.1088(19) 0.9194(11) 0.068(5) Uani 1 1 d . U . . .
H40 H 0.458815 -0.058942 0.941036 0.081 Uiso 1 1 calc R . . . .
C41 C 0.468(2) -0.0856(19) 0.8530(11) 0.063(4) Uani 1 1 d . U . . .
C42 C 0.499(2) -0.1650(19) 0.8230(12) 0.073(5) Uani 1 1 d . U . . .
H42 H 0.497330 -0.153202 0.778021 0.087 Uiso 1 1 calc R . . . .
C43 C 0.528(2) -0.253(2) 0.8597(13) 0.088(5) Uani 1 1 d . U . . .
H43 H 0.537806 -0.303833 0.840201 0.105 Uiso 1 1 calc R . . . .
C44 C 0.420(2) 0.0184(18) 0.8193(10) 0.055(4) Uani 1 1 d . U . . .
C45 C 0.459(2) 0.0568(18) 0.7496(10) 0.054(4) Uani 1 1 d . U . . .
C46 C 0.560(2) 0.0077(18) 0.7090(10) 0.060(5) Uani 1 1 d . U . . .
H46 H 0.614774 -0.054175 0.722646 0.072 Uiso 1 1 calc R . . . .
C47 C 0.560(2) 0.0664(17) 0.6486(10) 0.059(5) Uani 1 1 d . U . . .
H47 H 0.614580 0.055305 0.610816 0.070 Uiso 1 1 calc R . . . .
C48 C 0.458(2) 0.1514(18) 0.6545(10) 0.055(4) Uani 1 1 d . U . . .
C49 C 0.422(2) 0.2356(19) 0.5994(10) 0.055(4) Uani 1 1 d . U . . .
C50 C 0.472(2) 0.233(2) 0.5319(10) 0.063(4) Uani 1 1 d . U . . .
C51 C 0.505(2) 0.148(2) 0.5083(11) 0.073(5) Uani 1 1 d . U . . .
H51 H 0.497250 0.087866 0.537391 0.087 Uiso 1 1 calc R . . . .
C52 C 0.548(2) 0.152(2) 0.4416(11) 0.080(5) Uani 1 1 d . U . . .
H52 H 0.570999 0.093743 0.427691 0.096 Uiso 1 1 calc R . . . .
C53 C 0.557(2) 0.234(2) 0.3978(12) 0.082(5) Uani 1 1 d . U . . .
C54 C 0.519(2) 0.326(2) 0.4198(11) 0.072(5) Uani 1 1 d . U . . .
H54 H 0.521033 0.385792 0.389667 0.086 Uiso 1 1 calc R . . . .
C55 C 0.480(2) 0.3203(19) 0.4857(10) 0.066(5) Uani 1 1 d . U . . .
H55 H 0.459165 0.377783 0.500067 0.079 Uiso 1 1 calc R . . . .
C56 C 0.592(3) 0.233(2) 0.3309(12) 0.108(9) Uani 1 1 d . U . . .
H56A H 0.659411 0.175465 0.326655 0.161 Uiso 1 1 calc GR . . . .
H56B H 0.613701 0.291731 0.306257 0.161 Uiso 1 1 calc GR . . . .
H56C H 0.525618 0.230275 0.313979 0.161 Uiso 1 1 calc GR . . . .
C57 C 0.197(2) 0.4410(18) 0.6472(10) 0.058(4) Uani 1 1 d . U . . .
C58 C 0.271(2) 0.5119(19) 0.6191(11) 0.081(7) Uani 1 1 d . U . . .
H58A H 0.340692 0.488326 0.640983 0.121 Uiso 1 1 calc GR . . . .
H58B H 0.223365 0.576143 0.625533 0.121 Uiso 1 1 calc GR . . . .
H58C H 0.296073 0.516729 0.572591 0.121 Uiso 1 1 calc GR . . . .
C59 C 0.116(2) 0.456(2) 0.5991(11) 0.079(7) Uani 1 1 d . U . . .
H59A H 0.161624 0.456742 0.555801 0.119 Uiso 1 1 calc GR . . . .
H59B H 0.052718 0.517233 0.597918 0.119 Uiso 1 1 calc GR . . . .
H59C H 0.080626 0.401932 0.612814 0.119 Uiso 1 1 calc GR . . . .
C60 C 0.1234(19) 0.4577(17) 0.7132(10) 0.060(6) Uani 1 1 d . U . . .
H60A H 0.105631 0.397686 0.739819 0.090 Uiso 1 1 calc GR . . . .
H60B H 0.049408 0.509771 0.705484 0.090 Uiso 1 1 calc GR . . . .
H60C H 0.168790 0.476247 0.735854 0.090 Uiso 1 1 calc GR . . . .
S1 S 0.0744(13) 0.1441(13) 0.7416(8) 0.072(3) Uani 0.466(10) 1 d D U P A 1
O1 O 0.1235(13) 0.2215(13) 0.7403(7) 0.073(3) Uani 1 1 d . U . . .
O2 O 0.087(3) 0.068(3) 0.8033(15) 0.071(7) Uani 0.466(10) 1 d D U P A 1
O3 O -0.0478(12) 0.1797(13) 0.7260(7) 0.071(4) Uani 1 1 d . U . . .
C61 C 0.1574(19) 0.0806(16) 0.6795(10) 0.080(4) Uani 0.466(10) 1 d D U P A 1
F1 F 0.178(2) 0.148(2) 0.6250(13) 0.090(6) Uani 0.466(10) 1 d D U P A 1
F2 F 0.110(3) 0.025(2) 0.6626(16) 0.092(6) Uani 0.466(10) 1 d D U P A 1
F3 F 0.265(2) 0.023(2) 0.6948(16) 0.082(6) Uani 0.466(10) 1 d D U P A 1
S1A S 0.0743(11) 0.1828(11) 0.6998(7) 0.074(3) Uani 0.534(10) 1 d D U P A 2
O2A O 0.086(3) 0.234(2) 0.6301(12) 0.072(6) Uani 0.534(10) 1 d D U P A 2
C61A C 0.1583(16) 0.0552(14) 0.7042(9) 0.080(4) Uani 0.534(10) 1 d D U P A 2
F1A F 0.177(2) 0.005(2) 0.7652(10) 0.095(6) Uani 0.534(10) 1 d D U P A 2
F2A F 0.2625(19) 0.049(2) 0.6650(11) 0.082(6) Uani 0.534(10) 1 d D U P A 2
F3A F 0.092(3) 0.019(3) 0.6837(12) 0.090(6) Uani 0.534(10) 1 d D U P A 2
S4 S 0.4788(12) 0.3578(11) 0.7595(7) 0.061(3) Uani 0.483(10) 1 d D U P B 1
O4 O 0.481(3) 0.431(2) 0.6988(14) 0.070(7) Uani 0.483(10) 1 d D U P B 1
O5 O 0.5927(12) 0.2791(11) 0.7585(6) 0.057(3) Uani 1 1 d . U . . .
O6 O 0.3730(12) 0.3254(11) 0.7750(7) 0.056(3) Uani 1 1 d . U . . .
C62 C 0.463(2) 0.4158(15) 0.8232(8) 0.066(4) Uani 0.483(10) 1 d D U P B 1
F4 F 0.529(3) 0.477(2) 0.8082(15) 0.073(5) Uani 0.483(10) 1 d D U P B 1
F5 F 0.350(2) 0.469(2) 0.8363(16) 0.080(7) Uani 0.483(10) 1 d D U P B 1
F6 F 0.492(2) 0.3512(19) 0.8786(11) 0.078(6) Uani 0.483(10) 1 d D U P B 1
S4A S 0.4773(11) 0.3173(10) 0.7993(6) 0.061(3) Uani 0.517(10) 1 d D U P B 2
O4A O 0.479(3) 0.261(2) 0.8657(12) 0.069(7) Uani 0.517(10) 1 d D U P B 2
C62A C 0.4609(19) 0.4429(12) 0.7964(10) 0.066(4) Uani 0.517(10) 1 d D U P B 2
F4A F 0.533(2) 0.447(2) 0.8328(11) 0.074(5) Uani 0.517(10) 1 d D U P B 2
F5A F 0.351(2) 0.492(3) 0.8178(13) 0.082(7) Uani 0.517(10) 1 d D U P B 2
F6A F 0.489(2) 0.492(2) 0.7359(10) 0.080(5) Uani 0.517(10) 1 d D U P B 2

loop_
_atom_site_aniso_label
_atom_site_aniso_U_11
_atom_site_aniso_U_22
_atom_site_aniso_U_33
_atom_site_aniso_U_23
_atom_site_aniso_U_13
_atom_site_aniso_U_12
Ni1 0.0387(18) 0.081(2) 0.0251(17) 0.0243(15) -0.0182(13) -0.0339(16)
Ni2 0.0378(18) 0.083(2) 0.0215(17) 0.0254(15) -0.0165(13) -0.0345(16)
N1 0.048(6) 0.078(6) 0.027(6) 0.020(6) -0.018(5) -0.037(5)
N2 0.051(7) 0.083(7) 0.027(6) 0.021(6) -0.017(6) -0.038(6)
N3 0.047(6) 0.080(6) 0.028(5) 0.015(5) -0.016(5) -0.029(5)
N4 0.047(7) 0.079(7) 0.028(7) 0.019(6) -0.016(6) -0.035(6)
N5 0.043(6) 0.077(6) 0.025(6) 0.021(5) -0.020(5) -0.037(6)
N6 0.038(8) 0.071(8) 0.028(7) 0.022(6) -0.011(5) -0.031(6)
N7 0.050(8) 0.077(8) 0.025(7) 0.024(6) -0.010(6) -0.022(6)
N8 0.045(6) 0.082(6) 0.025(5) 0.021(5) -0.015(5) -0.039(5)
N9 0.052(8) 0.083(8) 0.018(6) 0.023(6) -0.010(6) -0.027(6)
N10 0.046(6) 0.082(6) 0.017(6) 0.021(6) -0.014(5) -0.025(5)
C1 0.066(13) 0.054(12) 0.035(9) 0.029(9) -0.021(9) -0.030(11)
C2 0.059(8) 0.077(8) 0.036(7) 0.022(7) -0.020(6) -0.039(7)
C3 0.078(12) 0.104(14) 0.064(14) 0.026(13) -0.040(11) -0.032(11)
C4 0.082(12) 0.108(15) 0.063(12) 0.003(12) -0.003(10) -0.065(11)
C5 0.116(17) 0.131(18) 0.042(10) 0.008(11) -0.014(12) -0.053(15)
C6 0.087(10) 0.104(11) 0.039(8) 0.011(7) -0.015(8) -0.043(9)
C7 0.072(9) 0.097(10) 0.033(7) 0.020(8) -0.017(8) -0.045(9)
C8 0.061(9) 0.093(10) 0.032(7) 0.024(7) -0.018(8) -0.045(8)
C9 0.060(8) 0.089(9) 0.032(6) 0.020(6) -0.015(7) -0.043(7)
C10 0.077(9) 0.096(10) 0.038(7) 0.016(7) -0.008(8) -0.042(8)
C11 0.088(10) 0.103(10) 0.041(8) 0.008(8) -0.010(8) -0.041(9)
C12 0.050(7) 0.084(7) 0.032(6) 0.017(6) -0.020(6) -0.038(6)
C13 0.049(7) 0.082(7) 0.032(6) 0.014(6) -0.018(6) -0.032(6)
C14 0.048(8) 0.081(8) 0.034(7) 0.013(7) -0.019(7) -0.031(7)
C15 0.049(8) 0.082(8) 0.034(7) 0.013(6) -0.019(7) -0.030(7)
C16 0.047(7) 0.081(7) 0.030(6) 0.012(6) -0.016(6) -0.031(6)
C17 0.048(7) 0.079(7) 0.030(6) 0.018(5) -0.013(6) -0.038(6)
C18 0.055(8) 0.083(8) 0.039(7) 0.022(6) -0.019(7) -0.037(7)
C19 0.067(9) 0.088(9) 0.054(9) 0.016(7) -0.023(8) -0.034(8)
C20 0.077(10) 0.088(9) 0.063(9) 0.018(8) -0.022(8) -0.035(9)
C21 0.083(10) 0.089(9) 0.063(9) 0.021(7) -0.022(8) -0.038(9)
C22 0.071(10) 0.088(9) 0.051(9) 0.025(7) -0.021(8) -0.040(9)
C23 0.059(9) 0.088(9) 0.039(8) 0.025(7) -0.023(8) -0.039(8)
C24 0.120(17) 0.091(12) 0.081(15) 0.020(11) -0.027(14) -0.046(13)
C25 0.061(8) 0.079(8) 0.028(8) 0.019(7) -0.021(6) -0.038(7)
C26 0.074(14) 0.078(11) 0.034(12) 0.009(10) -0.012(10) -0.041(10)
C27 0.084(12) 0.100(14) 0.071(14) 0.009(12) -0.056(11) -0.028(12)
C28 0.081(12) 0.099(15) 0.043(12) 0.019(11) -0.005(9) -0.045(12)
C33 0.050(9) 0.081(8) 0.034(8) 0.016(7) -0.008(6) -0.026(7)
C34 0.061(11) 0.076(10) 0.022(10) 0.011(8) -0.022(8) -0.028(8)
C35 0.055(13) 0.104(14) 0.073(14) 0.028(13) 0.010(11) -0.039(11)
C36 0.071(14) 0.112(16) 0.048(12) 0.005(12) -0.026(10) -0.017(12)
C37 0.138(19) 0.084(12) 0.094(17) 0.044(13) 0.028(16) -0.001(15)
C38 0.088(10) 0.079(9) 0.061(9) 0.029(8) -0.004(9) -0.017(9)
C39 0.070(10) 0.081(9) 0.052(9) 0.031(7) -0.011(8) -0.021(9)
C40 0.059(9) 0.079(9) 0.044(8) 0.027(7) -0.016(8) -0.027(8)
C41 0.055(8) 0.076(8) 0.042(7) 0.022(6) -0.015(7) -0.028(7)
C42 0.069(9) 0.076(9) 0.052(9) 0.022(7) -0.015(8) -0.026(9)
C43 0.086(10) 0.077(9) 0.062(9) 0.027(8) -0.008(9) -0.019(9)
C44 0.050(7) 0.076(7) 0.028(6) 0.017(6) -0.015(6) -0.027(6)
C45 0.050(7) 0.081(7) 0.026(6) 0.013(6) -0.013(6) -0.034(6)
C46 0.058(8) 0.083(9) 0.027(7) 0.016(7) -0.009(7) -0.030(7)
C47 0.057(8) 0.080(9) 0.028(7) 0.016(7) -0.007(7) -0.034(7)
C48 0.051(7) 0.080(7) 0.026(6) 0.018(6) -0.012(6) -0.035(6)
C49 0.050(7) 0.083(7) 0.023(6) 0.018(6) -0.008(6) -0.034(6)
C50 0.059(8) 0.093(8) 0.024(6) 0.018(6) -0.009(6) -0.034(7)
C51 0.076(9) 0.100(10) 0.029(7) 0.011(7) -0.011(8) -0.032(9)
C52 0.088(10) 0.106(10) 0.031(7) 0.006(7) -0.011(8) -0.030(9)
C53 0.087(10) 0.110(10) 0.031(7) 0.011(7) -0.013(8) -0.031(9)
C54 0.070(9) 0.104(10) 0.028(7) 0.018(7) -0.011(8) -0.037(9)
C55 0.061(9) 0.098(9) 0.026(7) 0.022(7) -0.011(7) -0.039(8)
C56 0.131(18) 0.128(18) 0.036(10) 0.000(11) -0.013(12) -0.022(16)
C57 0.051(8) 0.085(8) 0.023(7) 0.019(7) -0.018(6) -0.022(6)
C58 0.077(14) 0.097(13) 0.045(13) 0.028(12) -0.009(11) -0.039(11)
C59 0.054(13) 0.122(16) 0.040(11) 0.013(12) -0.028(9) -0.015(11)
C60 0.054(12) 0.076(13) 0.028(9) 0.023(9) -0.016(8) -0.019(10)
S1 0.042(5) 0.116(7) 0.063(7) -0.006(6) -0.015(5) -0.041(5)
O1 0.044(6) 0.123(8) 0.060(7) 0.006(6) -0.021(6) -0.054(6)
O2 0.046(13) 0.106(14) 0.065(12) 0.001(11) -0.020(10) -0.041(11)
O3 0.029(6) 0.121(8) 0.068(7) 0.004(7) -0.017(5) -0.046(6)
C61 0.050(6) 0.119(8) 0.074(7) -0.010(6) -0.012(6) -0.040(6)
F1 0.055(9) 0.128(11) 0.073(9) -0.006(9) -0.002(9) -0.033(8)
F2 0.072(11) 0.127(11) 0.091(13) -0.032(10) -0.013(10) -0.041(9)
F3 0.054(9) 0.117(12) 0.077(12) -0.018(10) -0.018(9) -0.030(8)
S1A 0.044(5) 0.115(7) 0.069(6) -0.005(6) -0.013(5) -0.042(5)
O2A 0.047(12) 0.117(14) 0.052(11) -0.004(11) -0.006(10) -0.040(11)
C61A 0.050(6) 0.118(8) 0.074(8) -0.009(7) -0.011(6) -0.040(6)
F1A 0.059(10) 0.121(11) 0.084(9) 0.003(9) -0.014(8) -0.025(9)
F2A 0.052(8) 0.115(11) 0.077(11) -0.014(10) -0.007(8) -0.036(8)
F3A 0.068(10) 0.120(11) 0.095(13) -0.027(10) -0.002(10) -0.050(9)
S4 0.054(5) 0.081(6) 0.044(6) 0.013(5) -0.021(5) -0.030(5)
O4 0.063(13) 0.083(13) 0.048(11) 0.029(11) -0.020(11) -0.036(10)
O5 0.044(6) 0.074(7) 0.039(6) 0.021(6) -0.015(5) -0.028(5)
O6 0.046(6) 0.077(7) 0.044(7) 0.019(6) -0.026(5) -0.035(5)
C62 0.060(6) 0.083(7) 0.052(7) 0.007(6) -0.021(6) -0.030(6)
F4 0.071(9) 0.084(11) 0.062(11) 0.001(9) -0.015(9) -0.035(8)
F5 0.064(8) 0.092(13) 0.068(12) -0.001(10) -0.004(9) -0.025(8)
F6 0.081(10) 0.100(11) 0.048(9) 0.004(8) -0.026(8) -0.029(9)
S4A 0.053(5) 0.079(6) 0.046(6) 0.016(5) -0.021(5) -0.029(5)
O4A 0.068(13) 0.093(13) 0.030(10) 0.024(11) -0.022(9) -0.028(12)
C62A 0.060(6) 0.083(7) 0.052(7) 0.007(6) -0.021(6) -0.030(6)
F4A 0.073(9) 0.094(11) 0.058(11) -0.004(9) -0.027(8) -0.029(9)
F5A 0.064(9) 0.090(12) 0.074(12) 0.006(10) -0.015(8) -0.019(9)
F6A 0.080(9) 0.084(10) 0.060(9) 0.020(8) -0.016(8) -0.034(8)

loop_
_atom_type_symbol
_atom_type_description
_atom_type_scat_dispersion_real
_atom_type_scat_dispersion_imag
_atom_type_scat_source
C C 0.0033 0.0016 'International Tables Vol C Tables 4.2.6.8 and 6.1.1.4'
H H 0.0000 0.0000 'International Tables Vol C Tables 4.2.6.8 and 6.1.1.4'
F F 0.0171 0.0103 'International Tables Vol C Tables 4.2.6.8 and 6.1.1.4'
N N 0.0061 0.0033 'International Tables Vol C Tables 4.2.6.8 and 6.1.1.4'
Ni Ni 0.3393 1.1124 'International Tables Vol C Tables 4.2.6.8 and 6.1.1.4'
O O 0.0106 0.0060 'International Tables Vol C Tables 4.2.6.8 and 6.1.1.4'
S S 0.1246 0.1234 'International Tables Vol C Tables 4.2.6.8 and 6.1.1.4'

loop_
_geom_angle_atom_site_label_1
_geom_angle_atom_site_label_2
_geom_angle_atom_site_label_3
_geom_angle
_geom_angle_site_symmetry_1
_geom_angle_site_symmetry_3
_geom_angle_publ_flag
N1 Ni1 N5 176.2(8) . . ?
N1 Ni1 O3 90.4(7) . 1_655 ?
N1 Ni1 O5 89.5(6) . . ?
N3 Ni1 N1 92.6(7) . . ?
N3 Ni1 N5 91.1(7) . . ?
N3 Ni1 O3 101.5(7) . 1_655 ?
N3 Ni1 O5 106.2(7) . . ?
N5 Ni1 O3 88.7(7) . 1_655 ?
N5 Ni1 O5 89.5(6) . . ?
O5 Ni1 O3 152.2(6) . 1_655 ?
N6 Ni2 O1 91.1(6) . . ?
N6 Ni2 O6 87.8(6) . . ?
N8 Ni2 N6 91.4(7) . . ?
N8 Ni2 N10 92.0(7) . . ?
N8 Ni2 O1 103.7(7) . . ?
N8 Ni2 O6 104.7(6) . . ?
N10 Ni2 N6 175.4(8) . . ?
N10 Ni2 O1 91.1(6) . . ?
N10 Ni2 O6 88.3(6) . . ?
O1 Ni2 O6 151.6(7) . . ?
N2 N1 Ni1 127.5(14) . . ?
N2 N1 C2 109.9(15) . . ?
C2 N1 Ni1 122.5(13) . . ?
N1 N2 C12 123.6(17) . . ?
C13 N3 Ni1 128.1(15) . . ?
C16 N3 Ni1 131.0(14) . . ?
C16 N3 C13 100.7(18) . . ?
N5 N4 C17 124.6(17) . . ?
N4 N5 Ni1 127.3(14) . . ?
N4 N5 C25 109.7(15) . . ?
C25 N5 Ni1 123.1(14) . . ?
N7 N6 Ni2 126.7(15) . . ?
N7 N6 C33 109.0(16) . . ?
C33 N6 Ni2 124.1(14) . . ?
N6 N7 C44 126.2(18) . . ?
C45 N8 Ni2 126.9(15) . . ?
C45 N8 C48 108(2) . . ?
C48 N8 Ni2 125.0(16) . . ?
N10 N9 C49 125.3(18) . . ?
N9 N10 Ni2 127.5(15) . . ?
N9 N10 C57 108.9(15) . . ?
C57 N10 Ni2 123.5(13) . . ?
H1A C1 H1B 109.5 . . ?
H1A C1 H1C 109.5 . . ?
H1B C1 H1C 109.5 . . ?
C2 C1 H1A 109.5 . . ?
C2 C1 H1B 109.5 . . ?
C2 C1 H1C 109.5 . . ?
C1 C2 N1 107.3(16) . . ?
C1 C2 C3 112(2) . . ?
C1 C2 C4 114.0(19) . . ?
C3 C2 N1 107.5(18) . . ?
C4 C2 N1 108(2) . . ?
C4 C2 C3 107.5(19) . . ?
C2 C3 H3A 109.5 . . ?
C2 C3 H3B 109.5 . . ?
C2 C3 H3C 109.5 . . ?
H3A C3 H3B 109.5 . . ?
H3A C3 H3C 109.5 . . ?
H3B C3 H3C 109.5 . . ?
C2 C4 H4A 109.5 . . ?
C2 C4 H4B 109.5 . . ?
C2 C4 H4C 109.5 . . ?
H4A C4 H4B 109.5 . . ?
H4A C4 H4C 109.5 . . ?
H4B C4 H4C 109.5 . . ?
H5A C5 H5B 109.5 . . ?
H5A C5 H5C 109.5 . . ?
H5B C5 H5C 109.5 . . ?
C6 C5 H5A 109.5 . . ?
C6 C5 H5B 109.5 . . ?
C6 C5 H5C 109.5 . . ?
C7 C6 C5 120(3) . . ?
C7 C6 C11 117(3) . . ?
C11 C6 C5 122(3) . . ?
C6 C7 H7 119.2 . . ?
C8 C7 C6 122(3) . . ?
C8 C7 H7 119.2 . . ?
C7 C8 H8 116.8 . . ?
C7 C8 C9 126(3) . . ?
C9 C8 H8 116.8 . . ?
C8 C9 C10 114(2) . . ?
C8 C9 C12 123(3) . . ?
C10 C9 C12 123(2) . . ?
C9 C10 H10 120.4 . . ?
C11 C10 C9 119(2) . . ?
C11 C10 H10 120.4 . . ?
C6 C11 C10 122(3) . . ?
C6 C11 H11 119.2 . . ?
C10 C11 H11 119.2 . . ?
N2 C12 C9 110.9(19) . . ?
N2 C12 C13 129(2) . . ?
C13 C12 C9 120(2) . . ?
N3 C13 C12 119(2) . . ?
N3 C13 C14 111.3(18) . . ?
C14 C13 C12 130(2) . . ?
C13 C14 H14 126.0 . . ?
C15 C14 C13 108(2) . . ?
C15 C14 H14 126.0 . . ?
C14 C15 H15 126.6 . . ?
C14 C15 C16 107(2) . . ?
C16 C15 H15 126.6 . . ?
N3 C16 C15 113.2(18) . . ?
N3 C16 C17 118(2) . . ?
C15 C16 C17 129(2) . . ?
N4 C17 C16 127(2) . . ?
N4 C17 C18 109.7(18) . . ?
C16 C17 C18 123(2) . . ?
C19 C18 C17 120(2) . . ?
C23 C18 C17 123(3) . . ?
C23 C18 C19 116(2) . . ?
C18 C19 H19 117.6 . . ?
C18 C19 C20 125(2) . . ?
C20 C19 H19 117.6 . . ?
C19 C20 H20 121.8 . . ?
C21 C20 C19 116(3) . . ?
C21 C20 H20 121.8 . . ?
C20 C21 C22 120(3) . . ?
C20 C21 C24 123(3) . . ?
C22 C21 C24 117(3) . . ?
C21 C22 H22 120.6 . . ?
C23 C22 C21 119(2) . . ?
C23 C22 H22 120.6 . . ?
C18 C23 C22 124(3) . . ?
C18 C23 H23 117.9 . . ?
C22 C23 H23 117.9 . . ?
C21 C24 H24A 109.5 . . ?
C21 C24 H24B 109.5 . . ?
C21 C24 H24C 109.5 . . ?
H24A C24 H24B 109.5 . . ?
H24A C24 H24C 109.5 . . ?
H24B C24 H24C 109.5 . . ?
N5 C25 C26 107.0(16) . . ?
N5 C25 C28 108.6(17) . . ?
C26 C25 C28 108(2) . . ?
C27 C25 N5 109(2) . . ?
C27 C25 C26 112.5(19) . . ?
C27 C25 C28 110.9(19) . . ?
C25 C26 H26A 109.5 . . ?
C25 C26 H26B 109.5 . . ?
C25 C26 H26C 109.5 . . ?
H26A C26 H26B 109.5 . . ?
H26A C26 H26C 109.5 . . ?
H26B C26 H26C 109.5 . . ?
C25 C27 H27A 109.5 . . ?
C25 C27 H27B 109.5 . . ?
C25 C27 H27C 109.5 . . ?
H27A C27 H27B 109.5 . . ?
H27A C27 H27C 109.5 . . ?
H27B C27 H27C 109.5 . . ?
C25 C28 H28A 109.5 . . ?
C25 C28 H28B 109.5 . . ?
C25 C28 H28C 109.5 . . ?
H28A C28 H28B 109.5 . . ?
H28A C28 H28C 109.5 . . ?
H28B C28 H28C 109.5 . . ?
N6 C33 C34 107.6(16) . . ?
N6 C33 C35 110(2) . . ?
N6 C33 C36 109.4(18) . . ?
C35 C33 C34 110.3(19) . . ?
C36 C33 C34 111(2) . . ?
C36 C33 C35 108.5(19) . . ?
C33 C34 H34A 109.5 . . ?
C33 C34 H34B 109.5 . . ?
C33 C34 H34C 109.5 . . ?
H34A C34 H34B 109.5 . . ?
H34A C34 H34C 109.5 . . ?
H34B C34 H34C 109.5 . . ?
C33 C35 H35A 109.5 . . ?
C33 C35 H35B 109.5 . . ?
C33 C35 H35C 109.5 . . ?
H35A C35 H35B 109.5 . . ?
H35A C35 H35C 109.5 . . ?
H35B C35 H35C 109.5 . . ?
C33 C36 H36A 109.5 . . ?
C33 C36 H36B 109.5 . . ?
C33 C36 H36C 109.5 . . ?
H36A C36 H36B 109.5 . . ?
H36A C36 H36C 109.5 . . ?
H36B C36 H36C 109.5 . . ?
H37A C37 H37B 109.5 . . ?
H37A C37 H37C 109.5 . . ?
H37B C37 H37C 109.5 . . ?
C38 C37 H37A 109.5 . . ?
C38 C37 H37B 109.5 . . ?
C38 C37 H37C 109.5 . . ?
C39 C38 C37 126(3) . . ?
C43 C38 C37 119(3) . . ?
C43 C38 C39 115(3) . . ?
C38 C39 H39 118.5 . . ?
C40 C39 C38 123(3) . . ?
C40 C39 H39 118.5 . . ?
C39 C40 H40 120.6 . . ?
C39 C40 C41 119(3) . . ?
C41 C40 H40 120.6 . . ?
C40 C41 C42 118(2) . . ?
C40 C41 C44 118(2) . . ?
C42 C41 C44 124(2) . . ?
C41 C42 H42 121.1 . . ?
C43 C42 C41 118(3) . . ?
C43 C42 H42 121.1 . . ?
C38 C43 H43 116.1 . . ?
C42 C43 C38 128(3) . . ?
C42 C43 H43 116.1 . . ?
N7 C44 C41 114.0(19) . . ?
N7 C44 C45 125(2) . . ?
C45 C44 C41 121(2) . . ?
N8 C45 C44 123(2) . . ?
N8 C45 C46 110.1(18) . . ?
C46 C45 C44 127(2) . . ?
C45 C46 H46 126.4 . . ?
C47 C46 C45 107(2) . . ?
C47 C46 H46 126.4 . . ?
C46 C47 H47 128.0 . . ?
C46 C47 C48 104(2) . . ?
C48 C47 H47 128.0 . . ?
N8 C48 C47 110.8(19) . . ?
N8 C48 C49 126(2) . . ?
C47 C48 C49 124(2) . . ?
N9 C49 C48 124(2) . . ?
N9 C49 C50 114(2) . . ?
C50 C49 C48 122(2) . . ?
C51 C50 C49 124(2) . . ?
C55 C50 C49 119(2) . . ?
C55 C50 C51 117(2) . . ?
C50 C51 H51 119.7 . . ?
C52 C51 C50 121(2) . . ?
C52 C51 H51 119.7 . . ?
C51 C52 H52 118.6 . . ?
C53 C52 C51 123(3) . . ?
C53 C52 H52 118.6 . . ?
C52 C53 C54 118(2) . . ?
C52 C53 C56 119(3) . . ?
C56 C53 C54 122(2) . . ?
C53 C54 H54 120.8 . . ?
C55 C54 C53 118(2) . . ?
C55 C54 H54 120.8 . . ?
C50 C55 H55 118.7 . . ?
C54 C55 C50 123(3) . . ?
C54 C55 H55 118.7 . . ?
C53 C56 H56A 109.5 . . ?
C53 C56 H56B 109.5 . . ?
C53 C56 H56C 109.5 . . ?
H56A C56 H56B 109.5 . . ?
H56A C56 H56C 109.5 . . ?
H56B C56 H56C 109.5 . . ?
N10 C57 C58 109.1(18) . . ?
N10 C57 C59 111(2) . . ?
N10 C57 C60 107.0(16) . . ?
C58 C57 C59 109.6(18) . . ?
C58 C57 C60 110(2) . . ?
C59 C57 C60 110.6(19) . . ?
C57 C58 H58A 109.5 . . ?
C57 C58 H58B 109.5 . . ?
C57 C58 H58C 109.5 . . ?
H58A C58 H58B 109.5 . . ?
H58A C58 H58C 109.5 . . ?
H58B C58 H58C 109.5 . . ?
C57 C59 H59A 109.5 . . ?
C57 C59 H59B 109.5 . . ?
C57 C59 H59C 109.5 . . ?
H59A C59 H59B 109.5 . . ?
H59A C59 H59C 109.5 . . ?
H59B C59 H59C 109.5 . . ?
C57 C60 H60A 109.5 . . ?
C57 C60 H60B 109.5 . . ?
C57 C60 H60C 109.5 . . ?
H60A C60 H60B 109.5 . . ?
H60A C60 H60C 109.5 . . ?
H60B C60 H60C 109.5 . . ?
O1 S1 O3 114.6(15) . . ?
O1 S1 C61 111.1(13) . . ?
O2 S1 O1 110.7(17) . . ?
O2 S1 O3 112.5(16) . . ?
O2 S1 C61 104(2) . . ?
O3 S1 C61 102.8(13) . . ?
S1 O1 Ni2 142.3(13) . . ?
S1A O1 Ni2 141.8(11) . . ?
S1 O3 Ni1 146.7(12) . 1_455 ?
F1 C61 S1 107(2) . . ?
F2 C61 S1 119(3) . . ?
F2 C61 F1 106.0(13) . . ?
F2 C61 F3 106.2(13) . . ?
F3 C61 S1 111(2) . . ?
F3 C61 F1 105.9(13) . . ?
O1 S1A C61A 109.3(12) . . ?
O3 S1A O1 112.7(13) . . ?
O3 S1A O2A 111.7(15) . . ?
O3 S1A C61A 103.7(12) . . ?
O2A S1A O1 113.1(16) . . ?
O2A S1A C61A 105.7(17) . . ?
F1A C61A S1A 111(2) . . ?
F1A C61A F2A 109.7(11) . . ?
F1A C61A F3A 109.7(11) . . ?
F2A C61A S1A 110(2) . . ?
F3A C61A S1A 106(2) . . ?
F3A C61A F2A 109.8(11) . . ?
O4 S4 O5 108.7(17) . . ?
O4 S4 O6 112.0(16) . . ?
O4 S4 C62 107.3(19) . . ?
O5 S4 C62 109.8(12) . . ?
O6 S4 O5 114.9(12) . . ?
O6 S4 C62 103.8(12) . . ?
S4 O5 Ni1 141.1(11) . . ?
S4A O5 Ni1 140.7(10) . . ?
S4 O6 Ni2 145.3(11) . . ?
S4A O6 Ni2 144.9(11) . . ?
F4 C62 S4 113(2) . . ?
F5 C62 S4 111(3) . . ?
F5 C62 F4 106.7(13) . . ?
F6 C62 S4 112.1(19) . . ?
F6 C62 F4 106.7(13) . . ?
F6 C62 F5 106.8(13) . . ?
O5 S4A C62A 108.2(12) . . ?
O6 S4A O5 114.6(12) . . ?
O6 S4A C62A 103.3(11) . . ?
O4A S4A O5 110.0(16) . . ?
O4A S4A O6 111.7(15) . . ?
O4A S4A C62A 108.7(17) . . ?
F4A C62A S4A 111(2) . . ?
F5A C62A S4A 113(2) . . ?
F5A C62A F4A 107.0(13) . . ?
F6A C62A S4A 110.9(19) . . ?
F6A C62A F4A 107.1(13) . . ?
F6A C62A F5A 107.0(13) . . ?

loop_
_geom_bond_atom_site_label_1
_geom_bond_atom_site_label_2
_geom_bond_distance
_geom_bond_site_symmetry_2
_geom_bond_publ_flag
Ni1 N1 1.977(16) . ?
Ni1 N3 1.94(2) . ?
Ni1 N5 1.986(16) . ?
Ni1 O3 2.109(16) 1_655 ?
Ni1 O5 2.087(14) . ?
Ni2 N6 2.012(16) . ?
Ni2 N8 1.95(2) . ?
Ni2 N10 1.984(16) . ?
Ni2 O1 2.111(14) . ?
Ni2 O6 2.205(14) . ?
N1 N2 1.35(2) . ?
N1 C2 1.55(3) . ?
N2 C12 1.37(3) . ?
N3 C13 1.43(3) . ?
N3 C16 1.40(3) . ?
N4 N5 1.32(2) . ?
N4 C17 1.41(3) . ?
N5 C25 1.55(3) . ?
N6 N7 1.28(2) . ?
N6 C33 1.51(3) . ?
N7 C44 1.34(3) . ?
N8 C45 1.31(3) . ?
N8 C48 1.33(3) . ?
N9 N10 1.32(2) . ?
N9 C49 1.33(3) . ?
N10 C57 1.53(3) . ?
C1 H1A 0.9800 . ?
C1 H1B 0.9800 . ?
C1 H1C 0.9800 . ?
C1 C2 1.51(3) . ?
C2 C3 1.53(3) . ?
C2 C4 1.52(3) . ?
C3 H3A 0.9800 . ?
C3 H3B 0.9800 . ?
C3 H3C 0.9800 . ?
C4 H4A 0.9800 . ?
C4 H4B 0.9800 . ?
C4 H4C 0.9800 . ?
C5 H5A 0.9800 . ?
C5 H5B 0.9800 . ?
C5 H5C 0.9800 . ?
C5 C6 1.42(3) . ?
C6 C7 1.37(4) . ?
C6 C11 1.39(4) . ?
C7 H7 0.9500 . ?
C7 C8 1.36(3) . ?
C8 H8 0.9500 . ?
C8 C9 1.37(3) . ?
C9 C10 1.45(3) . ?
C9 C12 1.49(3) . ?
C10 H10 0.9500 . ?
C10 C11 1.44(3) . ?
C11 H11 0.9500 . ?
C12 C13 1.46(3) . ?
C13 C14 1.43(3) . ?
C14 H14 0.9500 . ?
C14 C15 1.32(3) . ?
C15 H15 0.9500 . ?
C15 C16 1.43(3) . ?
C16 C17 1.44(3) . ?
C17 C18 1.45(3) . ?
C18 C19 1.40(3) . ?
C18 C23 1.35(3) . ?
C19 H19 0.9500 . ?
C19 C20 1.47(3) . ?
C20 H20 0.9500 . ?
C20 C21 1.40(4) . ?
C21 C22 1.44(4) . ?
C21 C24 1.46(3) . ?
C22 H22 0.9500 . ?
C22 C23 1.44(3) . ?
C23 H23 0.9500 . ?
C24 H24A 0.9800 . ?
C24 H24B 0.9800 . ?
C24 H24C 0.9800 . ?
C25 C26 1.56(3) . ?
C25 C27 1.54(3) . ?
C25 C28 1.57(3) . ?
C26 H26A 0.9800 . ?
C26 H26B 0.9800 . ?
C26 H26C 0.9800 . ?
C27 H27A 0.9800 . ?
C27 H27B 0.9800 . ?
C27 H27C 0.9800 . ?
C28 H28A 0.9800 . ?
C28 H28B 0.9800 . ?
C28 H28C 0.9800 . ?
C33 C34 1.55(3) . ?
C33 C35 1.54(3) . ?
C33 C36 1.53(3) . ?
C34 H34A 0.9800 . ?
C34 H34B 0.9800 . ?
C34 H34C 0.9800 . ?
C35 H35A 0.9800 . ?
C35 H35B 0.9800 . ?
C35 H35C 0.9800 . ?
C36 H36A 0.9800 . ?
C36 H36B 0.9800 . ?
C36 H36C 0.9800 . ?
C37 H37A 0.9800 . ?
C37 H37B 0.9800 . ?
C37 H37C 0.9800 . ?
C37 C38 1.51(4) . ?
C38 C39 1.42(4) . ?
C38 C43 1.34(4) . ?
C39 H39 0.9500 . ?
C39 C40 1.36(3) . ?
C40 H40 0.9500 . ?
C40 C41 1.41(3) . ?
C41 C42 1.45(3) . ?
C41 C44 1.49(3) . ?
C42 H42 0.9500 . ?
C42 C43 1.30(3) . ?
C43 H43 0.9500 . ?
C44 C45 1.48(3) . ?
C45 C46 1.45(3) . ?
C46 H46 0.9500 . ?
C46 C47 1.35(3) . ?
C47 H47 0.9500 . ?
C47 C48 1.47(3) . ?
C48 C49 1.48(3) . ?
C49 C50 1.47(3) . ?
C50 C51 1.43(3) . ?
C50 C55 1.42(3) . ?
C51 H51 0.9500 . ?
C51 C52 1.42(3) . ?
C52 H52 0.9500 . ?
C52 C53 1.33(3) . ?
C53 C54 1.50(4) . ?
C53 C56 1.43(3) . ?
C54 H54 0.9500 . ?
C54 C55 1.40(3) . ?
C55 H55 0.9500 . ?
C56 H56A 0.9800 . ?
C56 H56B 0.9800 . ?
C56 H56C 0.9800 . ?
C57 C58 1.53(3) . ?
C57 C59 1.54(3) . ?
C57 C60 1.56(3) . ?
C58 H58A 0.9800 . ?
C58 H58B 0.9800 . ?
C58 H58C 0.9800 . ?
C59 H59A 0.9800 . ?
C59 H59B 0.9800 . ?
C59 H59C 0.9800 . ?
C60 H60A 0.9800 . ?
C60 H60B 0.9800 . ?
C60 H60C 0.9800 . ?
S1 O1 1.48(2) . ?
S1 O2 1.48(2) . ?
S1 O3 1.48(2) . ?
S1 C61 1.817(5) . ?
O1 S1A 1.52(2) . ?
O3 S1A 1.474(19) . ?
C61 F1 1.346(9) . ?
C61 F2 1.343(8) . ?
C61 F3 1.345(9) . ?
S1A O2A 1.48(2) . ?
S1A C61A 1.833(12) . ?
C61A F1A 1.345(9) . ?
C61A F2A 1.346(9) . ?
C61A F3A 1.346(9) . ?
S4 O4 1.44(2) . ?
S4 O5 1.49(2) . ?
S4 O6 1.467(19) . ?
S4 C62 1.815(5) . ?
O5 S4A 1.509(19) . ?
O6 S4A 1.449(18) . ?
C62 F4 1.347(10) . ?
C62 F5 1.343(10) . ?
C62 F6 1.335(8) . ?
S4A O4A 1.44(2) . ?
S4A C62A 1.827(12) . ?
C62A F4A 1.347(10) . ?
C62A F5A 1.344(10) . ?
C62A F6A 1.336(8) . ?

loop_
_smtbx_masks_void_nr
_smtbx_masks_void_average_x
_smtbx_masks_void_average_y
_smtbx_masks_void_average_z
_smtbx_masks_void_volume
_smtbx_masks_void_count_electrons
_smtbx_masks_void_content
1 0.000 0.531 -0.031 697.7 10.6 ?
